data_4132488
loop_
_publ_author_name
'Zhang, Xin'
'Frey, Brandon L.'
'Chen, Yu-Sheng'
'Zhang, Jian'

_publ_section_title
;
 Topology-Guided Stepwise Insertion of Three Secondary Linkers in
 Zirconium Metal-Organic Frameworks.
;
_journal_issue 24
_journal_name_full 'Journal of the American Chemical Society'
_journal_page_first 7710
_journal_page_last 7715
_journal_paper_doi 10.1021/jacs.8b04277
_journal_volume 140
_journal_year 2018
_chemical_formula_moiety 'C58 H30 O16 Zr3'
_chemical_formula_sum 'C58 H30 O16 Zr3'
_chemical_formula_weight 1256.53
_space_group_crystal_system orthorhombic
_space_group_IT_number 65
_space_group_name_Hall '-C 2 2'
_space_group_name_H-M_alt 'C m m m'
_atom_sites_solution_hydrogens geom
_atom_sites_solution_primary direct
_atom_sites_solution_secondary difmap
_audit_creation_date 2018-03-26
_audit_creation_method
;
Olex2 1.2
(compiled 2017.08.10 svn.r3458 for OlexSys, GUI svn.r5381)
;
_cell_angle_alpha 90.00
_cell_angle_beta 90.00
_cell_angle_gamma 90.00
_cell_formula_units_Z 4
_cell_length_a 23.159(3)
_cell_length_b 33.299(4)
_cell_length_c 20.824(2)
_cell_measurement_reflns_used 9635
_cell_measurement_temperature 273(2)
_cell_measurement_theta_max 15.58
_cell_measurement_theta_min 2.24
_cell_volume 16059(3)
_computing_cell_refinement 'SAINT v8.34A (Bruker, 2013)'
_computing_data_reduction 'SAINT v8.34A (Bruker, 2013)'
_computing_molecular_graphics 'Olex2 (Dolomanov et al., 2009)'
_computing_publication_material 'Olex2 (Dolomanov et al., 2009)'
_computing_structure_refinement 'XL (Sheldrick, 2008)'
_computing_structure_solution 'XT (Sheldrick, 2015)'
_diffrn_ambient_temperature 273.15
_diffrn_detector_area_resol_mean 7.9
_diffrn_detector_type 'CCD area detector'
_diffrn_measured_fraction_theta_full 0.949
_diffrn_measured_fraction_theta_max 0.949
_diffrn_measurement_device 'three-circle diffractometer'
_diffrn_measurement_device_type 'Bruker APEX-II CCD'
_diffrn_measurement_method '\f and \w scans'
_diffrn_radiation_monochromator graphite
_diffrn_radiation_wavelength 0.41328
_diffrn_reflns_av_R_equivalents 0.0801
_diffrn_reflns_av_unetI/netI 0.0309
_diffrn_reflns_limit_h_max 30
_diffrn_reflns_limit_h_min -30
_diffrn_reflns_limit_k_max 41
_diffrn_reflns_limit_k_min -41
_diffrn_reflns_limit_l_max 27
_diffrn_reflns_limit_l_min -27
_diffrn_reflns_number 189780
_diffrn_reflns_theta_full 15.78
_diffrn_reflns_theta_max 15.78
_diffrn_reflns_theta_min 0.91
_diffrn_source 'fine-focus sealed tube'
_diffrn_standards_number 0
_exptl_absorpt_coefficient_mu 0.293
_exptl_absorpt_correction_T_max 0.7440
_exptl_absorpt_correction_T_min 0.6884
_exptl_absorpt_correction_type multi-scan
_exptl_absorpt_process_details
;
SADABS-2014/5 (Bruker,2014/5) was used for absorption correction.
wR2(int) was 0.1219 before and 0.0683 after correction.
The Ratio of minimum to maximum transmission is 0.9253.
The \l/2 correction factor is 0.00150.
;
_exptl_crystal_colour 'light yellow'
_exptl_crystal_density_diffrn 0.520
_exptl_crystal_density_method 'not measured'
_exptl_crystal_description block
_exptl_crystal_F_000 13420
_exptl_crystal_size_max 1
_exptl_crystal_size_mid 0.6
_exptl_crystal_size_min 0.4
_refine_diff_density_max 5.540
_refine_diff_density_min -1.533
_refine_diff_density_rms 0.187
_refine_ls_extinction_coef 0.0035(11)
_refine_ls_extinction_expression Fc^*^=kFc[1+0.001xFc^2^\l^3^/sin(2\q)]^-1/4^
_refine_ls_extinction_method SHELXL
_refine_ls_goodness_of_fit_ref 1.793
_refine_ls_hydrogen_treatment constr
_refine_ls_matrix_type full
_refine_ls_number_parameters 201
_refine_ls_number_reflns 9734
_refine_ls_number_restraints 71
_refine_ls_restrained_S_all 1.797
_refine_ls_R_factor_all 0.1840
_refine_ls_R_factor_gt 0.1238
_refine_ls_shift/su_max 0.000
_refine_ls_shift/su_mean 0.000
_refine_ls_structure_factor_coef Fsqd
_refine_ls_weighting_details 'calc w=1/[\s^2^(Fo^2^)+(0.2000P)^2^+0.0000P] where P=(Fo^2^+2Fc^2^)/3'
_refine_ls_weighting_scheme calc
_refine_ls_wR_factor_gt 0.3337
_refine_ls_wR_factor_ref 0.4419
_reflns_number_gt 6114
_reflns_number_total 9734
_reflns_threshold_expression >2sigma(I)
_cod_data_source_file ja8b04277_si_012.cif
_cod_data_source_block NPF-300-8
_cod_database_code 4132488
_olex2_refinement_description
;
1. Fixed Uiso
 At 1.2 times of:
  All C(H) groups
2. Restrained distances
 C15-C16 = C17-C16 = C18-C17
 1.38 with sigma of 0.02
 C20-C19 = C21-C20 = C21-C22
 1.38 with sigma of 0.02
 C22-C20
 2.38 with sigma of 0.04
 C21-C19
 2.38 with sigma of 0.04
3. Rigid bond restraints
 C14, C15, C16, C17, C18, C19, C20, C21, C22
 with sigma for 1-2 distances of 0.01 and sigma for 1-3 distances of 0.01
4. Uiso/Uaniso restraints and constraints
C14 \\sim C15 \\sim C16 \\sim C17 \\sim C18 \\sim C19 \\sim C20 \\sim C21 \\sim
C22: within 1.7A with sigma of 0.04 and sigma for terminal atoms of 0.08
5.a Aromatic/amide H refined with riding coordinates:
 C9(H9), C7(H7), C6(H6), C3(H3), C4(H4), C10(H10), C16(H16), C17(H17),
 C22(H22), C21(H21)
;
_olex2_submission_special_instructions 'No special instructions were received'

loop_
_space_group_symop_id
_space_group_symop_operation_xyz
1 'x, y, z'
2 '-x, -y, z'
3 '-x, y, -z'
4 'x, -y, -z'
5 'x+1/2, y+1/2, z'
6 '-x+1/2, -y+1/2, z'
7 '-x+1/2, y+1/2, -z'
8 'x+1/2, -y+1/2, -z'
9 '-x, -y, -z'
10 'x, y, -z'
11 'x, -y, z'
12 '-x, y, z'
13 '-x+1/2, -y+1/2, -z'
14 'x+1/2, y+1/2, -z'
15 'x+1/2, -y+1/2, z'
16 '-x+1/2, y+1/2, z'

loop_
_atom_site_label
_atom_site_type_symbol
_atom_site_fract_x
_atom_site_fract_y
_atom_site_fract_z
_atom_site_U_iso_or_equiv
_atom_site_adp_type
_atom_site_occupancy
_atom_site_calc_flag
_atom_site_site_symmetry_order
_atom_site_refinement_flags_posn
_atom_site_refinement_flags_adp
_atom_site_refinement_flags_occupancy
Zr1 Zr 0.5000 0.42588(3) 0.5000 0.0517(4) Uani 1 d 4 S T P
Zr2 Zr 0.57603(3) 0.5000 0.58442(3) 0.0538(3) Uani 1 d 2 S T P
O3 O 0.4413(2) 0.39216(15) 0.4360(2) 0.0678(11) Uani 1 d 1 . . .
O4 O 0.3920(2) 0.43971(16) 0.3810(3) 0.0831(15) Uani 1 d 1 . . .
O2 O 0.5000 0.4635(2) 0.5845(4) 0.082(2) Uani 1 d 2 S T P
O1 O 0.5751(4) 0.4633(3) 0.5000 0.108(4) Uani 1 d 2 S T P
O5 O 0.5681(5) 0.5000 0.6887(4) 0.110(3) Uani 1 d 2 S T P
O6 O 0.6696(4) 0.5000 0.5674(6) 0.109(3) Uani 1 d 2 S T P
C1 C 0.4034(3) 0.4038(2) 0.3953(4) 0.0702(17) Uani 1 d 1 . . .
C2 C 0.3714(4) 0.3717(2) 0.3602(4) 0.0753(19) Uani 1 d 1 . . .
C9 C 0.2500 0.2500 0.2902(5) 0.084(3) Uani 1 d 2 S T P
H9 H 0.2500 0.2500 0.3349 0.100 Uiso 1 calc 2 RS T P
C7 C 0.3721(5) 0.3326(3) 0.3806(4) 0.097(3) Uani 1 d 1 . . .
H7 H 0.3926 0.3261 0.4176 0.116 Uiso 1 calc 1 R . .
C5 C 0.3132(5) 0.3113(3) 0.2935(4) 0.095(3) Uani 1 d 1 . . .
C6 C 0.3432(5) 0.3024(3) 0.3476(4) 0.098(3) Uani 1 d 1 . . .
H6 H 0.3445 0.2761 0.3626 0.117 Uiso 1 calc 1 R . .
C3 C 0.3403(4) 0.3804(3) 0.3067(5) 0.098(3) Uani 1 d 1 . . .
H3 H 0.3401 0.4067 0.2918 0.118 Uiso 1 calc 1 R . .
C8 C 0.2790(4) 0.2801(3) 0.2574(3) 0.088(3) Uani 1 d 1 . . .
C11 C 0.2500 0.2500 0.1581(5) 0.111(5) Uani 1 d 2 S T P
C4 C 0.3091(5) 0.3518(3) 0.2736(5) 0.115(4) Uani 1 d 1 . . .
H4 H 0.2860 0.3591 0.2390 0.138 Uiso 1 calc 1 R . .
C10 C 0.2785(5) 0.2799(3) 0.1911(4) 0.112(4) Uani 1 d 1 . . .
H10 H 0.2975 0.3001 0.1686 0.134 Uiso 1 calc 1 R . .
C12 C 0.2500 0.2500 0.0882(7) 0.162(11) Uani 1 d 2 S T P
C13 C 0.2500 0.2500 0.0341(6) 0.154(9) Uani 1 d 2 S T P
C14 C 0.6916(9) 0.5000 0.5000 0.137(9) Uani 1 d 4 S TU P
C15 C 0.7535(10) 0.5000 0.5000 0.190(11) Uani 1 d 4 DS TU P
C16 C 0.7866(8) 0.5000 0.4444(13) 0.269(12) Uani 1 d 2 DS TU P
H16 H 0.7679 0.5000 0.4049 0.323 Uiso 1 calc 2 RS T P
C19 C 0.9357(18) 0.5000 0.5000 0.45(2) Uani 1 d 4 DS TU P
C17 C 0.8457(8) 0.5000 0.4456(15) 0.341(15) Uani 1 d 2 DS TU P
H17 H 0.8652 0.5000 0.4066 0.410 Uiso 1 calc 2 RS T P
C18 C 0.8774(17) 0.5000 0.5000 0.376(17) Uani 1 d 4 DS TU P
C20 C 0.9690(13) 0.5348(9) 0.5000 0.52(2) Uani 1 d 2 DS TU P
C22 C 0.9689(17) 0.6081(11) 0.5000 0.59(3) Uani 1 d 2 DS TU P
H22 H 0.9482 0.6321 0.5000 0.706 Uiso 1 calc 2 RS T P
C21 C 0.9410(17) 0.5716(9) 0.5000 0.58(2) Uani 1 d 2 DS TU P
H21 H 0.9008 0.5717 0.5000 0.698 Uiso 1 calc 2 RS T P

loop_
_atom_site_aniso_label
_atom_site_aniso_U_11
_atom_site_aniso_U_22
_atom_site_aniso_U_33
_atom_site_aniso_U_23
_atom_site_aniso_U_13
_atom_site_aniso_U_12
Zr1 0.0573(6) 0.0364(6) 0.0613(6) 0.000 0.000 0.000
Zr2 0.0572(5) 0.0405(5) 0.0637(5) 0.000 -0.0023(3) 0.000
O3 0.075(3) 0.053(3) 0.075(3) 0.001(2) -0.005(2) -0.008(2)
O4 0.097(4) 0.048(3) 0.104(4) 0.008(3) -0.024(3) -0.009(2)
O2 0.060(4) 0.049(5) 0.136(7) -0.025(4) 0.000 0.000
O1 0.152(8) 0.108(8) 0.063(4) 0.000 0.000 -0.079(6)
O5 0.192(10) 0.067(6) 0.070(5) 0.000 -0.011(5) 0.000
O6 0.074(5) 0.061(6) 0.191(10) 0.000 0.011(6) 0.000
C1 0.080(4) 0.045(4) 0.085(4) 0.001(3) -0.009(4) -0.014(3)
C2 0.095(5) 0.056(5) 0.075(4) 0.002(3) -0.008(4) -0.025(3)
C9 0.108(8) 0.077(8) 0.066(6) 0.000 0.000 -0.040(6)
C7 0.144(8) 0.062(5) 0.084(5) 0.008(4) -0.027(5) -0.034(5)
C5 0.147(8) 0.072(6) 0.067(4) 0.004(3) 0.000(5) -0.054(5)
C6 0.150(8) 0.057(5) 0.087(5) 0.007(4) -0.028(5) -0.041(5)
C3 0.134(7) 0.058(5) 0.102(6) 0.012(4) -0.029(5) -0.034(5)
C8 0.129(7) 0.070(5) 0.064(4) -0.002(3) 0.001(4) -0.047(5)
C11 0.163(13) 0.114(12) 0.056(6) 0.000 0.000 -0.065(10)
C4 0.178(10) 0.071(6) 0.095(6) 0.020(4) -0.052(6) -0.058(6)
C10 0.175(10) 0.094(8) 0.066(4) 0.005(4) -0.004(5) -0.070(7)
C12 0.29(3) 0.126(16) 0.075(9) 0.000 0.000 -0.123(18)
C13 0.28(2) 0.128(16) 0.059(7) 0.000 0.000 -0.107(16)
C14 0.062(8) 0.13(2) 0.22(3) 0.000 0.000 0.000
C15 0.069(8) 0.21(3) 0.29(3) 0.000 0.000 0.000
C16 0.084(8) 0.34(3) 0.38(3) 0.000 0.066(9) 0.000
C19 0.074(12) 0.43(4) 0.83(5) 0.000 0.000 0.000
C17 0.087(9) 0.42(4) 0.52(3) 0.000 0.076(11) 0.000
C18 0.077(12) 0.42(4) 0.63(4) 0.000 0.000 0.000
C20 0.111(17) 0.45(4) 1.00(6) 0.000 0.000 -0.030(14)
C22 0.17(3) 0.45(4) 1.15(7) 0.000 0.000 -0.02(3)
C21 0.20(3) 0.44(4) 1.11(6) 0.000 0.000 -0.02(2)

loop_
_atom_type_symbol
_atom_type_description
_atom_type_scat_dispersion_real
_atom_type_scat_dispersion_imag
_atom_type_scat_source
C C 0.0015 0.0009 'International Tables Vol C Tables 4.2.6.8 and 6.1.1.4'
H H 0.0000 0.0000 'International Tables Vol C Tables 4.2.6.8 and 6.1.1.4'
O O 0.0056 0.0036 'International Tables Vol C Tables 4.2.6.8 and 6.1.1.4'
Zr Zr -0.5364 2.6141 'International Tables Vol C Tables 4.2.6.8 and 6.1.1.4'

loop_
_geom_angle_atom_site_label_1
_geom_angle_atom_site_label_2
_geom_angle_atom_site_label_3
_geom_angle
_geom_angle_site_symmetry_1
_geom_angle_site_symmetry_3
Zr2 Zr1 Zr2 60.21(3) . 10_556
Zr2 Zr1 Zr2 60.32(3) 10_556 9_666
Zr2 Zr1 Zr2 90.46(3) . 9_666
Zr2 Zr1 Zr2 90.46(3) 10_556 2_665
Zr2 Zr1 Zr2 60.21(3) 9_666 2_665
Zr2 Zr1 Zr2 60.32(3) . 2_665
O3 Zr1 Zr2 110.55(14) 3_656 10_556
O3 Zr1 Zr2 111.36(13) . 10_556
O3 Zr1 Zr2 75.29(13) 12_655 10_556
O3 Zr1 Zr2 165.75(13) 10_556 10_556
O3 Zr1 Zr2 165.75(14) 12_655 2_665
O3 Zr1 Zr2 165.75(13) . .
O3 Zr1 Zr2 111.36(13) 10_556 .
O3 Zr1 Zr2 75.29(13) 10_556 2_665
O3 Zr1 Zr2 110.55(14) . 2_665
O3 Zr1 Zr2 110.55(14) 12_655 .
O3 Zr1 Zr2 111.36(13) 3_656 2_665
O3 Zr1 Zr2 75.29(13) 3_656 .
O3 Zr1 Zr2 110.55(14) 10_556 9_666
O3 Zr1 Zr2 75.29(13) . 9_666
O3 Zr1 Zr2 111.36(13) 12_655 9_666
O3 Zr1 Zr2 165.75(14) 3_656 9_666
O3 Zr1 O3 75.9(3) . 12_655
O3 Zr1 O3 75.9(3) 3_656 10_556
O3 Zr1 O3 119.0(3) 12_655 10_556
O3 Zr1 O3 119.0(3) . 3_656
O3 Zr1 O3 74.2(3) . 10_556
O3 Zr1 O3 74.2(3) 12_655 3_656
O2 Zr1 Zr2 35.20(12) 10_556 10_556
O2 Zr1 Zr2 35.20(12) . 2_665
O2 Zr1 Zr2 35.20(12) . .
O2 Zr1 Zr2 35.20(12) 10_556 9_666
O2 Zr1 Zr2 90.0(2) 10_556 .
O2 Zr1 Zr2 90.0(2) . 9_666
O2 Zr1 Zr2 90.0(2) 10_556 2_665
O2 Zr1 Zr2 90.0(2) . 10_556
O2 Zr1 O3 141.80(14) . 12_655
O2 Zr1 O3 141.80(14) . .
O2 Zr1 O3 141.80(14) 10_556 3_656
O2 Zr1 O3 78.7(2) 10_556 12_655
O2 Zr1 O3 78.7(2) . 10_556
O2 Zr1 O3 78.7(2) . 3_656
O2 Zr1 O3 78.7(2) 10_556 .
O2 Zr1 O3 141.80(14) 10_556 10_556
O2 Zr1 O2 109.1(5) 10_556 .
O1 Zr1 Zr2 35.08(17) . 10_556
O1 Zr1 Zr2 35.08(17) 3_656 2_665
O1 Zr1 Zr2 89.9(3) . 2_665
O1 Zr1 Zr2 35.08(17) . .
O1 Zr1 Zr2 89.9(3) 3_656 .
O1 Zr1 Zr2 35.08(17) 3_656 9_666
O1 Zr1 Zr2 89.9(3) . 9_666
O1 Zr1 Zr2 89.9(3) 3_656 10_556
O1 Zr1 O3 78.2(3) . 3_656
O1 Zr1 O3 142.73(14) . 10_556
O1 Zr1 O3 78.2(3) . 12_655
O1 Zr1 O3 142.73(13) 3_656 3_656
O1 Zr1 O3 142.73(13) 3_656 12_655
O1 Zr1 O3 142.73(14) . .
O1 Zr1 O3 78.2(3) 3_656 .
O1 Zr1 O3 78.2(3) 3_656 10_556
O1 Zr1 O2 70.3(2) 3_656 10_556
O1 Zr1 O2 70.3(2) . .
O1 Zr1 O2 70.3(2) 3_656 .
O1 Zr1 O2 70.3(2) . 10_556
O1 Zr1 O1 108.8(7) . 3_656
Zr1 Zr2 Zr1 89.54(3) . 9_666
Zr1 Zr2 Zr2 59.841(13) 9_666 2_665
Zr1 Zr2 Zr2 59.841(13) . 2_665
Zr1 Zr2 Zr2 59.893(13) 9_666 10_556
Zr1 Zr2 Zr2 59.893(13) . 10_556
Zr2 Zr2 Zr2 90.0 10_556 2_665
O4 Zr2 Zr1 162.01(14) 9_666 .
O4 Zr2 Zr1 162.01(14) 3_656 9_666
O4 Zr2 Zr1 72.47(13) 9_666 9_666
O4 Zr2 Zr1 72.47(13) 3_656 .
O4 Zr2 Zr2 108.60(15) 9_666 10_556
O4 Zr2 Zr2 109.17(15) 3_656 2_665
O4 Zr2 Zr2 109.17(15) 9_666 2_665
O4 Zr2 Zr2 108.60(15) 3_656 10_556
O4 Zr2 O4 125.5(3) 9_666 3_656
O2 Zr2 Zr1 35.6(2) . .
O2 Zr2 Zr1 89.2(2) 2_665 .
O2 Zr2 Zr1 89.2(2) . 9_666
O2 Zr2 Zr1 35.6(2) 2_665 9_666
O2 Zr2 Zr2 90.1(2) . 10_556
O2 Zr2 Zr2 34.59(18) . 2_665
O2 Zr2 Zr2 34.59(18) 2_665 2_665
O2 Zr2 Zr2 90.1(2) 2_665 10_556
O2 Zr2 O4 140.8(2) 2_665 3_656
O2 Zr2 O4 76.4(2) 2_665 9_666
O2 Zr2 O4 140.8(2) . 9_666
O2 Zr2 O4 76.4(2) . 3_656
O2 Zr2 O2 69.2(4) . 2_665
O2 Zr2 O1 108.5(4) 2_665 .
O2 Zr2 O1 70.6(3) . .
O2 Zr2 O1 70.6(3) 2_665 11_565
O2 Zr2 O1 108.5(4) . 11_565
O2 Zr2 O5 86.0(4) 2_665 .
O2 Zr2 O5 86.0(4) . .
O2 Zr2 O6 144.36(18) 2_665 .
O2 Zr2 O6 144.36(18) . .
O1 Zr2 Zr1 35.0(2) . .
O1 Zr2 Zr1 89.2(3) 11_565 .
O1 Zr2 Zr1 89.2(3) . 9_666
O1 Zr2 Zr1 35.0(2) 11_565 9_666
O1 Zr2 Zr2 34.8(2) 11_565 10_556
O1 Zr2 Zr2 89.4(3) 11_565 2_665
O1 Zr2 Zr2 89.4(3) . 2_665
O1 Zr2 Zr2 34.8(2) . 10_556
O1 Zr2 O4 75.9(3) . 3_656
O1 Zr2 O4 140.6(2) 11_565 3_656
O1 Zr2 O4 140.6(2) . 9_666
O1 Zr2 O4 75.9(3) 11_565 9_666
O1 Zr2 O1 69.7(5) 11_565 .
O1 Zr2 O5 144.8(2) 11_565 .
O1 Zr2 O5 144.8(2) . .
O1 Zr2 O6 83.0(4) . .
O1 Zr2 O6 83.0(4) 11_565 .
O5 Zr2 Zr1 117.2(2) . .
O5 Zr2 Zr1 117.22(19) . 9_666
O5 Zr2 Zr2 85.2(3) . 2_665
O5 Zr2 Zr2 175.2(3) . 10_556
O5 Zr2 O4 73.1(2) . 9_666
O5 Zr2 O4 73.1(2) . 3_656
O5 Zr2 O6 104.1(5) . .
O6 Zr2 Zr1 114.5(2) . .
O6 Zr2 Zr1 114.5(2) . 9_666
O6 Zr2 Zr2 170.7(3) . 2_665
O6 Zr2 Zr2 80.7(3) . 10_556
O6 Zr2 O4 74.2(2) . 9_666
O6 Zr2 O4 74.2(2) . 3_656
C1 O3 Zr1 131.8(4) . .
C1 O4 Zr2 134.3(5) . 9_666
Zr2 O2 Zr1 109.2(3) . .
Zr2 O2 Zr1 109.2(3) 2_665 .
Zr2 O2 Zr2 110.8(4) . 2_665
Zr1 O1 Zr2 109.9(3) . 10_556
Zr1 O1 Zr2 109.9(3) . .
Zr2 O1 Zr2 110.3(5) 10_556 .
C14 O6 Zr2 119.2(10) . .
O3 C1 C2 116.5(6) . .
O4 C1 O3 126.1(6) . .
O4 C1 C2 117.3(7) . .
C7 C2 C1 121.6(7) . .
C3 C2 C1 120.7(7) . .
C3 C2 C7 117.7(7) . .
C8 C9 H9 119.5 6 .
C8 C9 H9 119.5 . .
C8 C9 C8 121.0(10) 6 .
C2 C7 H7 119.1 . .
C2 C7 C6 121.9(8) . .
C6 C7 H7 119.1 . .
C6 C5 C8 122.3(8) . .
C6 C5 C4 119.0(7) . .
C4 C5 C8 118.5(8) . .
C7 C6 H6 120.0 . .
C5 C6 C7 120.1(8) . .
C5 C6 H6 120.0 . .
C2 C3 H3 118.7 . .
C2 C3 C4 122.7(8) . .
C4 C3 H3 118.7 . .
C9 C8 C5 120.5(7) . .
C10 C8 C9 119.0(7) . .
C10 C8 C5 120.4(7) . .
C10 C11 C10 120.3(11) . 6
C10 C11 C12 119.9(5) 6 .
C10 C11 C12 119.9(5) . .
C5 C4 H4 120.8 . .
C3 C4 C5 118.5(9) . .
C3 C4 H4 120.8 . .
C8 C10 H10 119.8 . .
C11 C10 C8 120.3(8) . .
C11 C10 H10 119.8 . .
C13 C12 C11 180.000(2) . .
C12 C13 C13 180.000(2) . 13
O6 C14 O6 140.1(17) 10_556 .
C15 C14 O6 109.9(8) . 10_556
C15 C14 O6 109.9(8) . .
C16 C15 C14 123.5(15) 10_556 .
C16 C15 C14 123.5(15) . .
C16 C15 C16 113(3) . 10_556
C15 C16 H16 118.8 . .
C17 C16 C15 122(3) . .
C17 C16 H16 118.8 . .
C18 C19 C20 123.6(19) . 11_565
C18 C19 C20 123.6(19) . .
C20 C19 C20 113(4) . 11_565
C16 C17 H17 118.0 . .
C18 C17 C16 124(3) . .
C18 C17 H17 118.0 . .
C17 C18 C19 122.9(19) . .
C17 C18 C19 122.9(19) 10_556 .
C17 C18 C17 114(4) . 10_556
C19 C20 C20 123.6(19) . 3_756
C21 C20 C19 119(3) . .
C21 C20 C20 118(2) . 3_756
C22 C22 H22 121.0 3_756 .
C21 C22 C22 118(2) . 3_756
C21 C22 H22 121.0 . .
C20 C21 H21 118.0 . .
C22 C21 C20 124(3) . .
C22 C21 H21 118.0 . .

loop_
_geom_bond_atom_site_label_1
_geom_bond_atom_site_label_2
_geom_bond_distance
_geom_bond_site_symmetry_2
Zr1 Zr2 3.5047(9) .
Zr1 Zr2 3.5047(9) 2_665
Zr1 Zr2 3.5047(9) 9_666
Zr1 Zr2 3.5047(9) 10_556
Zr1 O3 2.211(5) .
Zr1 O3 2.211(5) 10_556
Zr1 O3 2.211(5) 12_655
Zr1 O3 2.211(5) 3_656
Zr1 O2 2.161(7) .
Zr1 O2 2.161(7) 10_556
Zr1 O1 2.139(7) 3_656
Zr1 O1 2.139(7) .
Zr2 Zr1 3.5047(9) 9_666
Zr2 Zr2 3.5161(15) 10_556
Zr2 Zr2 3.5215(14) 2_665
Zr2 O4 2.258(5) 9_666
Zr2 O4 2.258(5) 3_656
Zr2 O2 2.139(5) 2_665
Zr2 O2 2.139(5) .
Zr2 O1 2.142(6) 11_565
Zr2 O1 2.142(6) .
Zr2 O5 2.180(9) .
Zr2 O6 2.196(9) .
O3 C1 1.279(9) .
O4 Zr2 2.258(5) 9_666
O4 C1 1.260(9) .
O2 Zr2 2.139(5) 2_665
O1 Zr2 2.142(6) 10_556
O6 C14 1.494(13) .
C1 C2 1.494(9) .
C2 C7 1.369(12) .
C2 C3 1.357(11) .
C9 H9 0.9300 .
C9 C8 1.386(9) .
C9 C8 1.386(9) 6
C7 H7 0.9300 .
C7 C6 1.389(11) .
C5 C6 1.356(12) .
C5 C8 1.507(10) .
C5 C4 1.416(13) .
C6 H6 0.9300 .
C3 H3 0.9300 .
C3 C4 1.379(11) .
C8 C10 1.382(10) .
C11 C10 1.378(10) 6
C11 C10 1.378(10) .
C11 C12 1.457(17) .
C4 H4 0.9300 .
C10 H10 0.9300 .
C12 C13 1.125(17) .
C13 C13 1.42(3) 13
C14 O6 1.494(13) 10_556
C14 C15 1.43(3) .
C15 C16 1.387(17) .
C15 C16 1.387(17) 10_556
C16 H16 0.9300 .
C16 C17 1.370(17) .
C19 C18 1.35(5) .
C19 C20 1.392(18) .
C19 C20 1.392(18) 11_565
C17 H17 0.9300 .
C17 C18 1.349(19) .
C18 C17 1.349(19) 10_556
C20 C20 1.44(6) 3_756
C20 C21 1.387(19) .
C22 C22 1.44(8) 3_756
C22 H22 0.9300 .
C22 C21 1.376(19) .
C21 H21 0.9300 .
